data_4031842
loop_
_publ_author_name
'Ikemoto, Koki'
'Yoshii, Asami'
'Izumi, Tomoo'
'Taka, Hideo'
'Kita, Hiroshi'
'Xue, Jing Yang'
'Kobayashi, Ryo'
'Sato, Sota'
'Isobe, Hiroyuki'

_publ_section_title
;
 Modular Synthesis of Aromatic Hydrocarbon Macrocycles for Simplified,
 Single-Layer Organic Light-Emitting Devices.
;
_journal_issue 2
_journal_name_full 'The Journal of organic chemistry'
_journal_page_first 662
_journal_page_last 666
_journal_paper_doi 10.1021/acs.joc.5b02620
_journal_volume 81
_journal_year 2016
_chemical_formula_moiety 'C86.5 H74.5 Cl7.5'
_chemical_formula_sum 'C86.5 H74.5 Cl7.5'
_chemical_formula_weight 1379.94
_space_group_crystal_system monoclinic
_space_group_IT_number 15
_space_group_name_Hall '-C 2yc'
_space_group_name_H-M_alt 'C 1 2/c 1'
_symmetry_space_group_name_Hall '-C 2yc'
_symmetry_space_group_name_H-M 'C 1 2/c 1'
_atom_sites_solution_hydrogens geom
_atom_sites_solution_primary direct
_atom_sites_solution_secondary difmap
_cell_angle_alpha 90.0000
_cell_angle_beta 117.265(7)
_cell_angle_gamma 90.0000
_cell_formula_units_Z 8
_cell_length_a 64.223(19)
_cell_length_b 7.8923(19)
_cell_length_c 32.435(10)
_cell_measurement_reflns_used 3195
_cell_measurement_temperature 93
_cell_measurement_theta_max 68.30
_cell_measurement_theta_min 25.70
_cell_volume 14614(7)
_computing_cell_refinement 'CrystalClear-SM Expert 2.1 b29'
_computing_data_collection 'CrystalClear-SM Expert 2.1 b29 (Rigaku, 2013)'
_computing_data_reduction 'CrystalClear-SM Expert 2.1 b29'
_computing_molecular_graphics 'CrystalStructure 4.1.1'
_computing_publication_material 'CrystalStructure 4.1.1 (Rigaku, 2015)'
_computing_structure_refinement 'SHELXL Version 2014/7 (Sheldrick, 2008)'
_computing_structure_solution 'Superflip (Palatinus, et al., 2007)'
_diffrn_ambient_temperature 93
_diffrn_detector_area_resol_mean 5.814
_diffrn_measured_fraction_theta_full 0.994
_diffrn_measured_fraction_theta_max 0.988
_diffrn_measurement_device_type 'Rigaku XtaLAB P200'
_diffrn_measurement_method \w
_diffrn_radiation_type 'Cu K\a'
_diffrn_radiation_wavelength 1.54187
_diffrn_reflns_av_R_equivalents 0.1642
_diffrn_reflns_laue_measured_fraction_full 0.994
_diffrn_reflns_laue_measured_fraction_max 0.988
_diffrn_reflns_limit_h_max 76
_diffrn_reflns_limit_h_min -66
_diffrn_reflns_limit_k_max 9
_diffrn_reflns_limit_k_min -9
_diffrn_reflns_limit_l_max 38
_diffrn_reflns_limit_l_min -38
_diffrn_reflns_number 94064
_diffrn_reflns_point_group_measured_fraction_full 0.994
_diffrn_reflns_point_group_measured_fraction_max 0.988
_diffrn_reflns_theta_full 67.687
_diffrn_reflns_theta_max 68.718
_diffrn_reflns_theta_min 3.066
_diffrn_standards_number 0
_exptl_absorpt_coefficient_mu 2.991
_exptl_absorpt_correction_T_max 0.971
_exptl_absorpt_correction_T_min 0.384
_exptl_absorpt_correction_type multi-scan
_exptl_absorpt_process_details 'REQAB (Rigaku, 1998)'
_exptl_crystal_colour colorless
_exptl_crystal_density_diffrn 1.254
_exptl_crystal_density_method 'not measured'
_exptl_crystal_description prism
_exptl_crystal_F_000 5768.00
_exptl_crystal_size_max 0.220
_exptl_crystal_size_mid 0.050
_exptl_crystal_size_min 0.010
_refine_diff_density_max 0.88
_refine_diff_density_min -0.63
_refine_ls_extinction_method none
_refine_ls_goodness_of_fit_ref 0.969
_refine_ls_hydrogen_treatment refxyz
_refine_ls_number_parameters 898
_refine_ls_number_reflns 13357
_refine_ls_number_restraints 18
_refine_ls_R_factor_all 0.1236
_refine_ls_R_factor_gt 0.0820
_refine_ls_shift/su_max 0.001
_refine_ls_structure_factor_coef Fsqd
_refine_ls_weighting_details 'w = 1/[\s^2^(Fo^2^)+(0.1877P)^2^] where P=(Fo^2^+2Fc^2^)/3'
_refine_ls_weighting_scheme calc
_refine_ls_wR_factor_gt 0.2273
_refine_ls_wR_factor_ref 0.2668
_reflns_Friedel_coverage 0.000
_reflns_number_gt 8286
_reflns_number_total 13357
_reflns_threshold_expression F^2^>2.0\s(F^2^)
_cod_data_source_file jo5b02620_si_002.cif
_cod_data_source_block KI-02-160-monoclinic
_cod_database_code 4031842

loop_
_space_group_symop_operation_xyz
'x, y, z'
'-x, y, -z+1/2'
'x+1/2, y+1/2, z'
'-x+1/2, y+1/2, -z+1/2'
'-x, -y, -z'
'x, -y, z-1/2'
'-x+1/2, -y+1/2, -z'
'x+1/2, -y+1/2, z-1/2'

loop_
_atom_site_label
_atom_site_type_symbol
_atom_site_fract_x
_atom_site_fract_y
_atom_site_fract_z
_atom_site_U_iso_or_equiv
_atom_site_adp_type
_atom_site_occupancy
_atom_site_site_symmetry_order
_atom_site_calc_flag
_atom_site_refinement_flags_posn
_atom_site_refinement_flags_adp
_atom_site_refinement_flags_occupancy
_atom_site_disorder_assembly
_atom_site_disorder_group
C1A C 0.52623(9) 0.0788(7) 0.47741(19) 0.0511(12) Uani 1 1 d . . . . .
H1AA H 0.5204 -0.0374 0.4654 0.061 Uiso 1 1 calc R U . . .
Cl1A Cl 0.50283(2) 0.19769(14) 0.47601(4) 0.0415(3) Uani 1 1 d . . . . .
Cl2A Cl 0.54844(3) 0.0610(2) 0.53467(6) 0.0797(5) Uani 1 1 d . . . . .
Cl3A Cl 0.53645(3) 0.1732(2) 0.44108(7) 0.0820(5) Uani 1 1 d . . . . .
C1B C 0.72198(13) 0.6772(9) 0.5219(3) 0.056(2) Uani 0.749(5) 1 d D . P A 1
H1BA H 0.7184 0.7918 0.5071 0.067 Uiso 0.749(5) 1 calc R U P A 1
Cl1B Cl 0.73476(3) 0.5546(2) 0.49365(5) 0.0427(5) Uani 0.749(5) 1 d D . P A 1
Cl2B Cl 0.74285(6) 0.7039(3) 0.58104(7) 0.0823(10) Uani 0.749(5) 1 d D . P A 1
Cl3B Cl 0.69581(5) 0.5877(4) 0.51377(12) 0.0925(10) Uani 0.749(5) 1 d D . P A 1
C1D C 0.7264(4) 0.697(3) 0.5504(7) 0.108(12) Uani 0.251(5) 1 d D U P A 2
H1DA H 0.7181 0.8088 0.5423 0.130 Uiso 0.251(5) 1 calc R U P A 2
Cl1D Cl 0.7263(2) 0.6162(12) 0.5995(4) 0.122(4) Uani 0.251(5) 1 d D . P A 2
Cl2D Cl 0.7561(2) 0.7241(16) 0.5638(5) 0.144(5) Uani 0.251(5) 1 d D . P A 2
Cl3D Cl 0.7129(4) 0.5548(16) 0.5050(3) 0.202(14) Uani 0.251(5) 1 d D . P A 2
C1C C 0.99180(19) 0.2125(19) 0.7457(5) 0.074(4) Uani 0.5 1 d . . P B -1
H1CA H 0.9746 0.2099 0.7356 0.089 Uiso 0.5 1 calc R U P B -1
Cl1C Cl 1.0051(2) 0.1165(18) 0.7965(4) 0.154(5) Uani 0.5 1 d . . P . .
Cl3C Cl 0.99710(10) 0.0968(6) 0.70252(19) 0.0520(10) Uani 0.5 1 d . . P . .
Cl2C Cl 1.0000 0.4165(4) 0.7500 0.1169(12) Uani 1 2 d S T P . .
C1 C 0.96742(6) 1.1383(5) 1.03240(12) 0.0212(7) Uani 1 1 d . . . . .
H1A H 0.9786 1.1349 1.0209 0.025 Uiso 1 1 calc R U . . .
C2 C 0.97516(6) 1.1570(4) 1.08007(12) 0.0203(7) Uani 1 1 d . . . . .
C3 C 0.95827(6) 1.1628(5) 1.09614(12) 0.0222(7) Uani 1 1 d . . . . .
H3A H 0.9632 1.1771 1.1284 0.027 Uiso 1 1 calc R U . . .
C4 C 0.93453(6) 1.1480(5) 1.06584(12) 0.0231(8) Uani 1 1 d . . . . .
C5 C 0.92745(6) 1.1305(5) 1.01846(12) 0.0222(8) Uani 1 1 d . . . . .
H5A H 0.9112 1.1227 0.9976 0.027 Uiso 1 1 calc R U . . .
C6 C 0.94367(6) 1.1243(4) 1.00118(11) 0.0203(7) Uani 1 1 d . . . . .
C7 C 0.91631(6) 1.1452(5) 1.08266(12) 0.0257(8) Uani 1 1 d . . . . .
C8 C 0.91344(7) 0.9982(6) 1.10359(13) 0.0312(9) Uani 1 1 d . . . . .
C9 C 0.89611(7) 0.9946(6) 1.11840(14) 0.0370(10) Uani 1 1 d . . . . .
H9A H 0.8937 0.8944 1.1319 0.044 Uiso 1 1 calc R U . . .
C10 C 0.88232(7) 1.1370(7) 1.11344(15) 0.0410(11) Uani 1 1 d . . . . .
H10A H 0.8708 1.1350 1.1241 0.049 Uiso 1 1 calc R U . . .
C11 C 0.88549(7) 1.2775(6) 1.09339(15) 0.0401(11) Uani 1 1 d . . . . .
H11A H 0.8760 1.3739 1.0903 0.048 Uiso 1 1 calc R U . . .
C12 C 0.90216(7) 1.2872(6) 1.07696(14) 0.0327(9) Uani 1 1 d . . . . .
C13 C 0.92803(9) 0.8442(6) 1.10815(18) 0.0435(11) Uani 1 1 d . . . . .
H13A H 0.9238 0.7536 1.1235 0.065 Uiso 1 1 calc R U . . .
H13B H 0.9252 0.8062 1.0773 0.065 Uiso 1 1 calc R U . . .
H13C H 0.9446 0.8722 1.1266 0.065 Uiso 1 1 calc R U . . .
C14 C 0.90443(9) 1.4435(6) 1.05256(19) 0.0464(11) Uani 1 1 d . . . . .
H14A H 0.9170 1.4266 1.0437 0.070 Uiso 1 1 calc R U . . .
H14B H 0.8896 1.4642 1.0247 0.070 Uiso 1 1 calc R U . . .
H14C H 0.9082 1.5411 1.0734 0.070 Uiso 1 1 calc R U . . .
C15 C 0.95016(6) 1.0152(5) 0.93540(12) 0.0217(7) Uani 1 1 d . . . . .
H15A H 0.9645 0.9668 0.9576 0.026 Uiso 1 1 calc R U . . .
C16 C 0.93618(6) 1.1033(5) 0.95056(12) 0.0223(8) Uani 1 1 d . . . . .
C17 C 0.91512(6) 1.1725(5) 0.91784(12) 0.0223(8) Uani 1 1 d . . . . .
H17A H 0.9055 1.2340 0.9278 0.027 Uiso 1 1 calc R U . . .
C18 C 0.90797(6) 1.1523(5) 0.87058(12) 0.0229(8) Uani 1 1 d . . . . .
C19 C 0.92224(6) 1.0657(5) 0.85602(12) 0.0230(8) Uani 1 1 d . . . . .
H19A H 0.9175 1.0532 0.8238 0.028 Uiso 1 1 calc R U . . .
C20 C 0.94365(6) 0.9964(5) 0.88835(12) 0.0213(7) Uani 1 1 d . . . . .
C21 C 0.88494(6) 1.2307(5) 0.83717(12) 0.0228(8) Uani 1 1 d . . . . .
C22 C 0.86431(6) 1.1370(5) 0.82313(13) 0.0276(8) Uani 1 1 d . . . . .
C23 C 0.84273(7) 1.2153(5) 0.79648(13) 0.0301(9) Uani 1 1 d . . . . .
H23A H 0.8286 1.1530 0.7870 0.036 Uiso 1 1 calc R U . . .
C24 C 0.84192(7) 1.3839(5) 0.78379(13) 0.0305(9) Uani 1 1 d . . . . .
H24A H 0.8272 1.4375 0.7662 0.037 Uiso 1 1 calc R U . . .
C25 C 0.86238(7) 1.4739(5) 0.79671(13) 0.0300(9) Uani 1 1 d . . . . .
H25A H 0.8616 1.5883 0.7870 0.036 Uiso 1 1 calc R U . . .
C26 C 0.88419(6) 1.3998(5) 0.82380(12) 0.0267(8) Uani 1 1 d . . . . .
C27 C 0.86494(8) 0.9541(6) 0.83667(18) 0.0445(11) Uani 1 1 d . . . . .
H27A H 0.8812 0.9183 0.8552 0.067 Uiso 1 1 calc R U . . .
H27B H 0.8564 0.9406 0.8550 0.067 Uiso 1 1 calc R U . . .
H27C H 0.8575 0.8841 0.8087 0.067 Uiso 1 1 calc R U . . .
C28 C 0.90622(7) 1.5014(6) 0.83758(16) 0.0376(10) Uani 1 1 d . . . . .
H28A H 0.9199 1.4309 0.8564 0.056 Uiso 1 1 calc R U . . .
H28B H 0.9071 1.5392 0.8097 0.056 Uiso 1 1 calc R U . . .
H28C H 0.9060 1.6003 0.8557 0.056 Uiso 1 1 calc R U . . .
C29 C 0.98379(6) 0.9194(5) 0.89982(11) 0.0205(7) Uani 1 1 d . . . . .
H29A H 0.9900 0.9948 0.9255 0.025 Uiso 1 1 calc R U . . .
C30 C 0.95943(6) 0.9033(5) 0.87389(12) 0.0220(8) Uani 1 1 d . . . . .
C31 C 0.95072(6) 0.7946(4) 0.83546(12) 0.0210(7) Uani 1 1 d . . . . .
H31A H 0.9343 0.7834 0.8171 0.025 Uiso 1 1 calc R U . . .
C32 C 0.96566(6) 0.7032(5) 0.82380(12) 0.0222(8) Uani 1 1 d . . . . .
C33 C 0.98994(6) 0.7213(5) 0.85041(12) 0.0219(7) Uani 1 1 d . . . . .
H33A H 1.0002 0.6603 0.8421 0.026 Uiso 1 1 calc R U . . .
C34 C 0.99919(6) 0.8278(5) 0.88894(12) 0.0215(7) Uani 1 1 d . . . . .
C35 C 0.95559(6) 0.5713(5) 0.78691(13) 0.0269(8) Uani 1 1 d . . . . .
C36 C 0.94528(7) 0.6129(6) 0.73999(13) 0.0329(9) Uani 1 1 d . . . . .
C37 C 0.93507(8) 0.4829(7) 0.70756(15) 0.0453(12) Uani 1 1 d . . . . .
H37A H 0.9280 0.5086 0.6754 0.054 Uiso 1 1 calc R U . . .
C38 C 0.93506(8) 0.3175(7) 0.72170(17) 0.0474(12) Uani 1 1 d . . . . .
H38A H 0.9278 0.2314 0.6991 0.057 Uiso 1 1 calc R U . . .
C39 C 0.94546(8) 0.2760(6) 0.76801(16) 0.0410(10) Uani 1 1 d . . . . .
H39A H 0.9454 0.1619 0.7773 0.049 Uiso 1 1 calc R U . . .
C40 C 0.95611(7) 0.4021(5) 0.80124(15) 0.0323(9) Uani 1 1 d . . . . .
C41 C 0.94517(8) 0.7918(6) 0.72434(14) 0.0427(11) Uani 1 1 d . . . . .
H41A H 0.9372 0.7963 0.6904 0.064 Uiso 1 1 calc R U . . .
H41B H 0.9369 0.8645 0.7366 0.064 Uiso 1 1 calc R U . . .
H41C H 0.9613 0.8316 0.7358 0.064 Uiso 1 1 calc R U . . .
C42 C 0.96750(8) 0.3543(5) 0.85125(15) 0.0359(9) Uani 1 1 d . . . . .
H42A H 0.9742 0.4555 0.8703 0.054 Uiso 1 1 calc R U . . .
H42B H 0.9558 0.3038 0.8591 0.054 Uiso 1 1 calc R U . . .
H42C H 0.9800 0.2720 0.8573 0.054 Uiso 1 1 calc R U . . .
C43 C 0.75824(6) 0.7458(5) 0.09752(12) 0.0228(8) Uani 1 1 d . . . . .
H43A H 0.7532 0.7033 0.0670 0.027 Uiso 1 1 calc R U . . .
C44 C 0.78132(6) 0.7189(5) 0.13071(12) 0.0221(8) Uani 1 1 d . . . . .
C45 C 0.78825(6) 0.7801(5) 0.17536(12) 0.0216(7) Uani 1 1 d . . . . .
H45A H 0.8039 0.7629 0.1985 0.026 Uiso 1 1 calc R U . . .
C46 C 0.77267(6) 0.8660(4) 0.18675(12) 0.0213(7) Uani 1 1 d . . . . .
C47 C 0.74970(6) 0.8929(5) 0.15290(12) 0.0224(8) Uani 1 1 d . . . . .
H47A H 0.7390 0.9520 0.1606 0.027 Uiso 1 1 calc R U . . .
C48 C 0.74223(6) 0.8333(5) 0.10758(12) 0.0225(8) Uani 1 1 d . . . . .
C49 C 0.78061(6) 0.9293(5) 0.23545(12) 0.0260(8) Uani 1 1 d . . . . .
C50 C 0.77826(7) 0.8208(5) 0.26750(13) 0.0319(9) Uani 1 1 d . . . . .
C51 C 0.78579(9) 0.8774(7) 0.31285(14) 0.0487(13) Uani 1 1 d . . . . .
H51A H 0.7844 0.8056 0.3350 0.058 Uiso 1 1 calc R U . . .
C52 C 0.79514(10) 1.0371(8) 0.32546(16) 0.0598(16) Uani 1 1 d . . . . .
H52A H 0.8000 1.0754 0.3563 0.072 Uiso 1 1 calc R U . . .
C53 C 0.79761(8) 1.1429(7) 0.29390(17) 0.0486(13) Uani 1 1 d . . . . .
H53A H 0.8045 1.2515 0.3036 0.058 Uiso 1 1 calc R U . . .
C54 C 0.79010(7) 1.0923(5) 0.24830(14) 0.0342(9) Uani 1 1 d . . . . .
C55 C 0.76872(9) 0.6458(6) 0.25436(15) 0.0410(10) Uani 1 1 d . . . . .
H55A H 0.7643 0.6262 0.2215 0.061 Uiso 1 1 calc R U . . .
H55B H 0.7807 0.5634 0.2734 0.061 Uiso 1 1 calc R U . . .
H55C H 0.7549 0.6328 0.2596 0.061 Uiso 1 1 calc R U . . .
C56 C 0.79291(11) 1.2072(6) 0.2144(2) 0.0541(13) Uani 1 1 d . . . . .
H56A H 0.7867 1.1514 0.1841 0.081 Uiso 1 1 calc R U . . .
H56B H 0.7843 1.3128 0.2115 0.081 Uiso 1 1 calc R U . . .
H56C H 0.8096 1.2326 0.2255 0.081 Uiso 1 1 calc R U . . .
C57 C 0.71437(6) 0.8857(5) 0.02461(12) 0.0227(8) Uani 1 1 d . . . . .
H57A H 0.7275 0.8869 0.0184 0.027 Uiso 1 1 calc R U . . .
C58 C 0.71802(6) 0.8607(5) 0.07031(12) 0.0219(7) Uani 1 1 d . . . . .
C59 C 0.69841(6) 0.8609(5) 0.07837(12) 0.0230(8) Uani 1 1 d . . . . .
H59A H 0.7005 0.8445 0.1091 0.028 Uiso 1 1 calc R U . . .
C60 C 0.67580(6) 0.8848(5) 0.04248(12) 0.0228(8) Uani 1 1 d . . . . .
C61 C 0.67298(6) 0.9086(4) -0.00228(12) 0.0223(8) Uani 1 1 d . . . . .
H61A H 0.6577 0.9251 -0.0269 0.027 Uiso 1 1 calc R U . . .
C62 C 0.69196(6) 0.9088(5) -0.01188(12) 0.0215(7) Uani 1 1 d . . . . .
C63 C 0.65506(6) 0.8809(5) 0.05199(12) 0.0265(8) Uani 1 1 d . . . . .
C64 C 0.65152(7) 1.0143(6) 0.07655(14) 0.0349(10) Uani 1 1 d . . . . .
C65 C 0.63233(8) 1.0107(7) 0.08576(15) 0.0414(11) Uani 1 1 d . . . . .
H65A H 0.6301 1.1003 0.1029 0.050 Uiso 1 1 calc R U . . .
C66 C 0.61673(8) 0.8808(7) 0.07045(16) 0.0465(12) Uani 1 1 d . . . . .
H66A H 0.6037 0.8805 0.0769 0.056 Uiso 1 1 calc R U . . .
C67 C 0.61969(8) 0.7500(7) 0.04579(18) 0.0466(12) Uani 1 1 d . . . . .
H67A H 0.6085 0.6609 0.0349 0.056 Uiso 1 1 calc R U . . .
C68 C 0.63906(7) 0.7450(6) 0.03620(15) 0.0365(10) Uani 1 1 d . . . . .
C69 C 0.66799(9) 1.1616(7) 0.0933(2) 0.0557(14) Uani 1 1 d . . . . .
H69A H 0.6805 1.1460 0.0842 0.084 Uiso 1 1 calc R U . . .
H69B H 0.6594 1.2663 0.0794 0.084 Uiso 1 1 calc R U . . .
H69C H 0.6749 1.1691 0.1271 0.084 Uiso 1 1 calc R U . . .
C70 C 0.64267(9) 0.5986(6) 0.0112(2) 0.0492(12) Uani 1 1 d . . . . .
H70A H 0.6298 0.5174 0.0031 0.074 Uiso 1 1 calc R U . . .
H70B H 0.6430 0.6388 -0.0171 0.074 Uiso 1 1 calc R U . . .
H70C H 0.6576 0.5432 0.0313 0.074 Uiso 1 1 calc R U . . .
C71 C 0.70389(6) 0.8485(5) -0.07370(12) 0.0217(7) Uani 1 1 d . . . . .
H71A H 0.7152 0.7711 -0.0530 0.026 Uiso 1 1 calc R U . . .
C72 C 0.68945(6) 0.9348(4) -0.05926(11) 0.0202(7) Uani 1 1 d . . . . .
C73 C 0.67287(6) 1.0466(5) -0.09022(12) 0.0217(7) Uani 1 1 d . . . . .
H73A H 0.6629 1.1062 -0.0809 0.026 Uiso 1 1 calc R U . . .
C74 C 0.67067(6) 1.0728(5) -0.13464(12) 0.0213(7) Uani 1 1 d . . . . .
C75 C 0.68535(6) 0.9834(5) -0.14792(12) 0.0212(7) Uani 1 1 d . . . . .
H75A H 0.6837 0.9984 -0.1783 0.025 Uiso 1 1 calc R U . . .
C76 C 0.70231(6) 0.8725(5) -0.11761(12) 0.0216(7) Uani 1 1 d . . . . .
C77 C 0.65391(6) 1.2005(5) -0.16617(12) 0.0243(8) Uani 1 1 d . . . . .
C78 C 0.66103(8) 1.3701(5) -0.16155(14) 0.0339(9) Uani 1 1 d . . . . .
C79 C 0.64580(10) 1.4915(6) -0.19057(17) 0.0497(13) Uani 1 1 d . . . . .
H79A H 0.6507 1.6061 -0.1884 0.060 Uiso 1 1 calc R U . . .
C80 C 0.62335(11) 1.4458(7) -0.22283(16) 0.0579(16) Uani 1 1 d . . . . .
H80A H 0.6128 1.5295 -0.2424 0.069 Uiso 1 1 calc R U . . .
C81 C 0.61623(9) 1.2791(7) -0.22670(15) 0.0501(13) Uani 1 1 d . . . . .
H81A H 0.6008 1.2495 -0.2489 0.060 Uiso 1 1 calc R U . . .
C82 C 0.63130(7) 1.1535(6) -0.19864(13) 0.0340(9) Uani 1 1 d . . . . .
C83 C 0.68489(9) 1.4229(6) -0.12439(18) 0.0459(11) Uani 1 1 d . . . . .
H83A H 0.6934 1.3228 -0.1070 0.069 Uiso 1 1 calc R U . . .
H83B H 0.6937 1.4770 -0.1388 0.069 Uiso 1 1 calc R U . . .
H83C H 0.6831 1.5031 -0.1032 0.069 Uiso 1 1 calc R U . . .
C84 C 0.62341(8) 0.9717(7) -0.20296(16) 0.0437(11) Uani 1 1 d . . . . .
H84A H 0.6362 0.9019 -0.1806 0.066 Uiso 1 1 calc R U . . .
H84B H 0.6099 0.9638 -0.1966 0.066 Uiso 1 1 calc R U . . .
H84C H 0.6189 0.9312 -0.2345 0.066 Uiso 1 1 calc R U . . .

loop_
_atom_site_aniso_label
_atom_site_aniso_U_11
_atom_site_aniso_U_22
_atom_site_aniso_U_33
_atom_site_aniso_U_23
_atom_site_aniso_U_13
_atom_site_aniso_U_12
C1A 0.046(3) 0.050(3) 0.057(3) -0.002(2) 0.023(2) -0.004(2)
Cl1A 0.0414(6) 0.0453(6) 0.0405(6) 0.0064(4) 0.0213(5) 0.0044(5)
Cl2A 0.0514(9) 0.0677(9) 0.0783(10) 0.0023(8) -0.0063(7) 0.0059(7)
Cl3A 0.0819(11) 0.0797(10) 0.1247(15) 0.0102(10) 0.0821(11) 0.0025(8)
C1B 0.063(5) 0.034(4) 0.063(5) -0.004(4) 0.023(4) 0.000(3)
Cl1B 0.0372(9) 0.0460(9) 0.0436(9) 0.0009(6) 0.0174(7) -0.0024(6)
Cl2B 0.128(2) 0.0593(12) 0.0485(11) -0.0069(9) 0.0309(13) 0.0169(13)
Cl3B 0.0913(18) 0.0800(16) 0.156(3) -0.0100(15) 0.099(2) -0.0112(12)
C1D 0.097(18) 0.088(17) 0.11(2) -0.026(16) 0.024(15) -0.015(14)
Cl1D 0.154(9) 0.092(6) 0.144(9) -0.022(6) 0.088(7) 0.029(6)
Cl2D 0.158(11) 0.134(9) 0.172(12) 0.002(8) 0.104(10) 0.000(8)
Cl3D 0.32(3) 0.106(9) 0.064(6) -0.004(5) -0.012(10) 0.004(11)
C1C 0.039(7) 0.112(10) 0.076(8) 0.042(8) 0.031(7) 0.009(6)
Cl1C 0.087(6) 0.269(12) 0.105(7) 0.029(7) 0.043(5) 0.035(7)
Cl3C 0.034(2) 0.070(2) 0.042(2) -0.0172(16) 0.0090(17) -0.0165(15)
Cl2C 0.136(3) 0.0865(18) 0.178(3) 0.000 0.115(3) 0.000
C1 0.0164(18) 0.0301(18) 0.0181(17) -0.0016(14) 0.0088(14) -0.0004(14)
C2 0.0167(18) 0.0278(18) 0.0167(16) 0.0001(14) 0.0078(14) -0.0002(14)
C3 0.0205(19) 0.0318(19) 0.0146(16) -0.0002(14) 0.0083(14) 0.0023(15)
C4 0.0175(18) 0.036(2) 0.0174(17) -0.0013(15) 0.0095(14) 0.0014(15)
C5 0.0158(18) 0.0329(19) 0.0148(17) -0.0015(14) 0.0044(14) 0.0000(14)
C6 0.0181(18) 0.0279(18) 0.0136(16) 0.0021(13) 0.0062(14) 0.0042(14)
C7 0.0168(18) 0.044(2) 0.0167(17) -0.0027(16) 0.0081(15) 0.0007(16)
C8 0.024(2) 0.050(2) 0.0195(18) 0.0050(17) 0.0101(16) 0.0049(18)
C9 0.029(2) 0.063(3) 0.0228(19) 0.0023(19) 0.0148(18) -0.003(2)
C10 0.022(2) 0.077(3) 0.028(2) -0.002(2) 0.0146(18) 0.003(2)
C11 0.027(2) 0.060(3) 0.037(2) -0.001(2) 0.0183(19) 0.010(2)
C12 0.023(2) 0.048(2) 0.026(2) -0.0042(18) 0.0115(17) 0.0038(18)
C13 0.044(3) 0.048(3) 0.050(3) 0.013(2) 0.031(2) 0.007(2)
C14 0.041(3) 0.046(3) 0.058(3) 0.002(2) 0.028(2) 0.010(2)
C15 0.0131(17) 0.0332(19) 0.0167(17) 0.0014(14) 0.0049(14) 0.0013(14)
C16 0.0175(18) 0.035(2) 0.0142(16) -0.0014(14) 0.0075(14) 0.0016(15)
C17 0.0148(18) 0.0332(19) 0.0203(17) -0.0008(14) 0.0092(15) 0.0028(14)
C18 0.0169(18) 0.0327(19) 0.0167(17) 0.0015(15) 0.0056(14) 0.0022(15)
C19 0.0175(18) 0.035(2) 0.0159(17) -0.0025(14) 0.0070(14) -0.0004(15)
C20 0.0149(17) 0.0306(18) 0.0172(16) -0.0020(14) 0.0064(14) -0.0010(14)
C21 0.0143(18) 0.039(2) 0.0141(16) -0.0002(15) 0.0053(14) 0.0080(15)
C22 0.0184(19) 0.038(2) 0.0205(18) -0.0017(16) 0.0041(15) 0.0032(16)
C23 0.0187(19) 0.042(2) 0.0238(19) -0.0003(17) 0.0050(16) 0.0022(16)
C24 0.020(2) 0.046(2) 0.0196(18) 0.0005(16) 0.0041(15) 0.0080(17)
C25 0.026(2) 0.038(2) 0.0242(19) 0.0032(16) 0.0106(17) 0.0046(17)
C26 0.0199(19) 0.044(2) 0.0166(17) -0.0003(16) 0.0087(15) 0.0025(16)
C27 0.026(2) 0.038(2) 0.053(3) 0.006(2) 0.005(2) 0.0004(18)
C28 0.028(2) 0.043(2) 0.038(2) 0.0113(19) 0.0118(19) -0.0017(18)
C29 0.0168(18) 0.0304(18) 0.0126(16) -0.0002(14) 0.0052(14) -0.0015(14)
C30 0.0181(18) 0.0312(19) 0.0174(17) 0.0021(14) 0.0088(14) 0.0006(14)
C31 0.0174(17) 0.0298(18) 0.0145(16) 0.0009(14) 0.0062(14) -0.0038(14)
C32 0.0212(19) 0.0288(19) 0.0146(16) 0.0003(14) 0.0064(14) -0.0007(14)
C33 0.0168(18) 0.0343(19) 0.0172(16) 0.0027(14) 0.0099(14) 0.0052(15)
C34 0.0178(18) 0.0324(19) 0.0161(17) 0.0011(14) 0.0094(14) 0.0013(14)
C35 0.0173(18) 0.040(2) 0.0227(18) -0.0085(16) 0.0086(15) 0.0013(15)
C36 0.022(2) 0.051(2) 0.0216(19) -0.0096(17) 0.0063(16) -0.0011(17)
C37 0.038(3) 0.066(3) 0.025(2) -0.010(2) 0.0085(19) 0.004(2)
C38 0.035(3) 0.056(3) 0.041(3) -0.024(2) 0.009(2) 0.000(2)
C39 0.035(2) 0.039(2) 0.046(3) -0.011(2) 0.016(2) 0.0024(19)
C40 0.023(2) 0.038(2) 0.036(2) -0.0068(18) 0.0133(18) -0.0022(16)
C41 0.041(3) 0.060(3) 0.021(2) -0.0017(19) 0.0090(19) -0.002(2)
C42 0.031(2) 0.035(2) 0.039(2) 0.0029(18) 0.0141(19) 0.0027(18)
C43 0.0217(19) 0.0341(19) 0.0146(16) 0.0018(14) 0.0100(15) 0.0032(15)
C44 0.0208(19) 0.0325(19) 0.0157(16) 0.0039(14) 0.0105(15) 0.0021(15)
C45 0.0178(18) 0.0324(19) 0.0161(16) 0.0051(14) 0.0090(14) 0.0018(14)
C46 0.0228(19) 0.0255(18) 0.0174(17) 0.0038(14) 0.0108(15) 0.0020(14)
C47 0.0203(19) 0.0311(19) 0.0199(17) 0.0001(14) 0.0127(15) 0.0025(14)
C48 0.0199(19) 0.0309(19) 0.0185(17) 0.0044(14) 0.0103(15) 0.0018(15)
C49 0.0186(19) 0.041(2) 0.0171(17) -0.0046(16) 0.0069(15) 0.0072(16)
C50 0.033(2) 0.044(2) 0.0174(18) 0.0002(16) 0.0098(17) 0.0112(18)
C51 0.060(3) 0.065(3) 0.0167(19) 0.003(2) 0.013(2) 0.025(3)
C52 0.067(4) 0.075(4) 0.019(2) -0.015(2) 0.004(2) 0.029(3)
C53 0.039(3) 0.052(3) 0.038(3) -0.021(2) 0.002(2) 0.009(2)
C54 0.026(2) 0.040(2) 0.032(2) -0.0085(18) 0.0095(18) 0.0044(17)
C55 0.047(3) 0.051(3) 0.033(2) 0.009(2) 0.025(2) -0.001(2)
C56 0.068(4) 0.041(3) 0.064(3) -0.015(2) 0.039(3) -0.011(2)
C57 0.0162(18) 0.038(2) 0.0148(16) 0.0039(15) 0.0081(14) 0.0042(15)
C58 0.0222(19) 0.0280(18) 0.0166(17) 0.0008(14) 0.0098(15) 0.0032(14)
C59 0.026(2) 0.0306(19) 0.0165(17) 0.0018(14) 0.0129(15) 0.0023(15)
C60 0.0235(19) 0.0289(19) 0.0191(17) -0.0001(14) 0.0124(15) 0.0012(15)
C61 0.0195(18) 0.0292(19) 0.0184(17) 0.0020(14) 0.0089(15) 0.0039(14)
C62 0.0200(18) 0.0294(18) 0.0165(17) 0.0022(14) 0.0095(15) 0.0027(14)
C63 0.0188(19) 0.044(2) 0.0149(17) 0.0067(15) 0.0060(15) 0.0066(16)
C64 0.024(2) 0.057(3) 0.025(2) 0.0014(19) 0.0126(17) 0.0080(19)
C65 0.034(2) 0.066(3) 0.030(2) 0.007(2) 0.0200(19) 0.017(2)
C66 0.031(2) 0.079(4) 0.041(3) 0.015(2) 0.026(2) 0.008(2)
C67 0.032(2) 0.057(3) 0.054(3) 0.010(2) 0.022(2) -0.006(2)
C68 0.028(2) 0.048(2) 0.035(2) 0.0056(19) 0.0155(18) -0.0031(19)
C69 0.042(3) 0.061(3) 0.070(4) -0.030(3) 0.030(3) -0.004(2)
C70 0.040(3) 0.050(3) 0.062(3) -0.005(2) 0.027(2) -0.007(2)
C71 0.0174(18) 0.0315(19) 0.0155(16) 0.0019(14) 0.0070(14) 0.0016(14)
C72 0.0179(18) 0.0289(18) 0.0141(16) 0.0008(14) 0.0076(14) -0.0005(14)
C73 0.0167(18) 0.0330(19) 0.0176(17) -0.0003(14) 0.0097(14) 0.0028(14)
C74 0.0164(18) 0.0285(18) 0.0176(17) 0.0000(14) 0.0066(14) 0.0006(14)
C75 0.0192(18) 0.0308(19) 0.0158(16) -0.0007(14) 0.0099(14) 0.0000(14)
C76 0.0175(18) 0.0317(19) 0.0173(17) -0.0002(14) 0.0093(14) 0.0001(15)
C77 0.0237(19) 0.037(2) 0.0156(17) 0.0041(15) 0.0119(15) 0.0081(16)
C78 0.044(3) 0.037(2) 0.032(2) 0.0031(17) 0.027(2) 0.0056(19)
C79 0.079(4) 0.044(3) 0.037(3) 0.017(2) 0.037(3) 0.022(3)
C80 0.077(4) 0.065(4) 0.029(2) 0.017(2) 0.021(3) 0.050(3)
C81 0.041(3) 0.075(4) 0.023(2) 0.000(2) 0.0043(19) 0.028(3)
C82 0.029(2) 0.055(3) 0.0160(18) -0.0033(17) 0.0081(16) 0.0090(19)
C83 0.052(3) 0.040(2) 0.053(3) 0.001(2) 0.030(2) -0.009(2)
C84 0.021(2) 0.067(3) 0.032(2) -0.010(2) 0.0028(18) -0.004(2)

loop_
_atom_type_symbol
_atom_type_description
_atom_type_scat_dispersion_real
_atom_type_scat_dispersion_imag
_atom_type_scat_source
C C 0.0181 0.0091
;

International Tables for Crystallography

(Vol. C, Tables 4.2.6.8 and 6.1.1.4)

;
H H 0.0000 0.0000
;

International Tables for Crystallography

(Vol. C, Table 6.1.1.4)

;
Cl Cl 0.3639 0.7018
;

International Tables for Crystallography

(Vol. C, Tables 4.2.6.8 and 6.1.1.4)

;

loop_
_geom_angle_atom_site_label_1
_geom_angle_atom_site_label_2
_geom_angle_atom_site_label_3
_geom_angle
_geom_angle_site_symmetry_1
_geom_angle_site_symmetry_3
Cl2A C1A Cl1A 110.0(3) . .
Cl2A C1A Cl3A 111.8(3) . .
Cl1A C1A Cl3A 109.6(3) . .
Cl2A C1A H1AA 108.5 . .
Cl1A C1A H1AA 108.5 . .
Cl3A C1A H1AA 108.5 . .
Cl3B C1B Cl1B 110.3(4) . .
Cl3B C1B Cl2B 114.3(5) . .
Cl1B C1B Cl2B 108.9(4) . .
Cl3B C1B H1BA 107.7 . .
Cl1B C1B H1BA 107.7 . .
Cl2B C1B H1BA 107.7 . .
Cl1D C1D Cl3D 109.3(14) . .
Cl1D C1D Cl2D 106.2(14) . .
Cl3D C1D Cl2D 110.7(16) . .
Cl1D C1D H1DA 110.2 . .
Cl3D C1D H1DA 110.2 . .
Cl2D C1D H1DA 110.2 . .
Cl1C C1C Cl2C 110.9(10) . .
Cl1C C1C Cl3C 110.1(9) . .
Cl2C C1C Cl3C 112.4(6) . .
Cl1C C1C H1CA 107.7 . .
Cl2C C1C H1CA 107.7 . .
Cl3C C1C H1CA 107.7 . .
Cl3C Cl1C C1C 113(5) 2_756 .
Cl1C Cl3C C1C 36(5) 2_756 .
C6 C1 C2 121.8(3) . .
C6 C1 H1A 119.1 . .
C2 C1 H1A 119.1 . .
C1 C2 C3 118.1(3) . .
C1 C2 C34 118.5(3) . 5_777
C3 C2 C34 123.4(3) . 5_777
C4 C3 C2 121.3(3) . .
C4 C3 H3A 119.4 . .
C2 C3 H3A 119.4 . .
C3 C4 C5 119.0(3) . .
C3 C4 C7 122.0(3) . .
C5 C4 C7 119.0(3) . .
C6 C5 C4 121.4(3) . .
C6 C5 H5A 119.3 . .
C4 C5 H5A 119.3 . .
C5 C6 C1 118.4(3) . .
C5 C6 C16 121.6(3) . .
C1 C6 C16 120.0(3) . .
C8 C7 C12 120.4(3) . .
C8 C7 C4 119.1(3) . .
C12 C7 C4 120.5(4) . .
C7 C8 C9 119.0(4) . .
C7 C8 C13 120.3(4) . .
C9 C8 C13 120.6(4) . .
C10 C9 C8 120.5(4) . .
C10 C9 H9A 119.8 . .
C8 C9 H9A 119.8 . .
C11 C10 C9 119.4(4) . .
C11 C10 H10A 120.3 . .
C9 C10 H10A 120.3 . .
C10 C11 C12 122.7(4) . .
C10 C11 H11A 118.7 . .
C12 C11 H11A 118.7 . .
C11 C12 C7 118.0(4) . .
C11 C12 C14 121.3(4) . .
C7 C12 C14 120.7(4) . .
C8 C13 H13A 109.5 . .
C8 C13 H13B 109.5 . .
H13A C13 H13B 109.5 . .
C8 C13 H13C 109.5 . .
H13A C13 H13C 109.5 . .
H13B C13 H13C 109.5 . .
C12 C14 H14A 109.5 . .
C12 C14 H14B 109.5 . .
H14A C14 H14B 109.5 . .
C12 C14 H14C 109.5 . .
H14A C14 H14C 109.5 . .
H14B C14 H14C 109.5 . .
C16 C15 C20 121.5(3) . .
C16 C15 H15A 119.3 . .
C20 C15 H15A 119.3 . .
C15 C16 C17 119.0(3) . .
C15 C16 C6 120.6(3) . .
C17 C16 C6 120.4(3) . .
C16 C17 C18 120.6(3) . .
C16 C17 H17A 119.7 . .
C18 C17 H17A 119.7 . .
C19 C18 C17 119.6(3) . .
C19 C18 C21 122.7(3) . .
C17 C18 C21 117.6(3) . .
C18 C19 C20 120.7(3) . .
C18 C19 H19A 119.6 . .
C20 C19 H19A 119.6 . .
C15 C20 C19 118.5(3) . .
C15 C20 C30 119.4(3) . .
C19 C20 C30 122.1(3) . .
C26 C21 C22 120.7(3) . .
C26 C21 C18 119.8(3) . .
C22 C21 C18 119.2(3) . .
C23 C22 C21 119.4(4) . .
C23 C22 C27 119.5(4) . .
C21 C22 C27 121.2(3) . .
C24 C23 C22 120.0(4) . .
C24 C23 H23A 120.0 . .
C22 C23 H23A 120.0 . .
C25 C24 C23 120.2(4) . .
C25 C24 H24A 119.9 . .
C23 C24 H24A 119.9 . .
C24 C25 C26 121.2(4) . .
C24 C25 H25A 119.4 . .
C26 C25 H25A 119.4 . .
C25 C26 C21 118.5(4) . .
C25 C26 C28 120.0(4) . .
C21 C26 C28 121.5(3) . .
C22 C27 H27A 109.5 . .
C22 C27 H27B 109.5 . .
H27A C27 H27B 109.5 . .
C22 C27 H27C 109.5 . .
H27A C27 H27C 109.5 . .
H27B C27 H27C 109.5 . .
C26 C28 H28A 109.5 . .
C26 C28 H28B 109.5 . .
H28A C28 H28B 109.5 . .
C26 C28 H28C 109.5 . .
H28A C28 H28C 109.5 . .
H28B C28 H28C 109.5 . .
C34 C29 C30 121.8(3) . .
C34 C29 H29A 119.1 . .
C30 C29 H29A 119.1 . .
C31 C30 C29 118.0(3) . .
C31 C30 C20 122.0(3) . .
C29 C30 C20 119.9(3) . .
C32 C31 C30 121.2(3) . .
C32 C31 H31A 119.4 . .
C30 C31 H31A 119.4 . .
C31 C32 C33 119.6(3) . .
C31 C32 C35 118.9(3) . .
C33 C32 C35 121.1(3) . .
C34 C33 C32 120.7(3) . .
C34 C33 H33A 119.6 . .
C32 C33 H33A 119.6 . .
C33 C34 C29 118.7(3) . .
C33 C34 C2 122.6(3) . 5_777
C29 C34 C2 118.7(3) . 5_777
C36 C35 C40 120.7(4) . .
C36 C35 C32 121.8(4) . .
C40 C35 C32 117.4(3) . .
C35 C36 C37 118.3(4) . .
C35 C36 C41 121.2(4) . .
C37 C36 C41 120.5(4) . .
C38 C37 C36 120.9(4) . .
C38 C37 H37A 119.5 . .
C36 C37 H37A 119.5 . .
C39 C38 C37 120.9(4) . .
C39 C38 H38A 119.6 . .
C37 C38 H38A 119.6 . .
C38 C39 C40 119.7(4) . .
C38 C39 H39A 120.2 . .
C40 C39 H39A 120.2 . .
C39 C40 C35 119.5(4) . .
C39 C40 C42 118.9(4) . .
C35 C40 C42 121.6(4) . .
C36 C41 H41A 109.5 . .
C36 C41 H41B 109.5 . .
H41A C41 H41B 109.5 . .
C36 C41 H41C 109.5 . .
H41A C41 H41C 109.5 . .
H41B C41 H41C 109.5 . .
C40 C42 H42A 109.5 . .
C40 C42 H42B 109.5 . .
H42A C42 H42B 109.5 . .
C40 C42 H42C 109.5 . .
H42A C42 H42C 109.5 . .
H42B C42 H42C 109.5 . .
C44 C43 C48 122.2(3) . .
C44 C43 H43A 118.9 . .
C48 C43 H43A 118.9 . .
C45 C44 C43 118.1(3) . .
C45 C44 C76 122.3(3) . 7_665
C43 C44 C76 119.6(3) . 7_665
C46 C45 C44 121.3(3) . .
C46 C45 H45A 119.4 . .
C44 C45 H45A 119.4 . .
C45 C46 C47 119.7(3) . .
C45 C46 C49 120.1(3) . .
C47 C46 C49 120.2(3) . .
C46 C47 C48 120.3(3) . .
C46 C47 H47A 119.8 . .
C48 C47 H47A 119.8 . .
C43 C48 C47 118.4(3) . .
C43 C48 C58 119.4(3) . .
C47 C48 C58 122.2(3) . .
C54 C49 C50 121.2(3) . .
C54 C49 C46 120.5(3) . .
C50 C49 C46 118.3(3) . .
C51 C50 C49 118.8(4) . .
C51 C50 C55 119.7(4) . .
C49 C50 C55 121.4(3) . .
C52 C51 C50 120.0(5) . .
C52 C51 H51A 120.0 . .
C50 C51 H51A 120.0 . .
C51 C52 C53 121.0(4) . .
C51 C52 H52A 119.5 . .
C53 C52 H52A 119.5 . .
C52 C53 C54 120.8(5) . .
C52 C53 H53A 119.6 . .
C54 C53 H53A 119.6 . .
C53 C54 C49 118.2(4) . .
C53 C54 C56 120.5(4) . .
C49 C54 C56 121.3(4) . .
C50 C55 H55A 109.5 . .
C50 C55 H55B 109.5 . .
H55A C55 H55B 109.5 . .
C50 C55 H55C 109.5 . .
H55A C55 H55C 109.5 . .
H55B C55 H55C 109.5 . .
C54 C56 H56A 109.5 . .
C54 C56 H56B 109.5 . .
H56A C56 H56B 109.5 . .
C54 C56 H56C 109.5 . .
H56A C56 H56C 109.5 . .
H56B C56 H56C 109.5 . .
C62 C57 C58 121.5(3) . .
C62 C57 H57A 119.3 . .
C58 C57 H57A 119.3 . .
C59 C58 C57 117.9(3) . .
C59 C58 C48 123.0(3) . .
C57 C58 C48 119.1(3) . .
C60 C59 C58 121.7(3) . .
C60 C59 H59A 119.1 . .
C58 C59 H59A 119.1 . .
C61 C60 C59 118.4(3) . .
C61 C60 C63 121.0(3) . .
C59 C60 C63 120.6(3) . .
C62 C61 C60 121.7(3) . .
C62 C61 H61A 119.1 . .
C60 C61 H61A 119.1 . .
C61 C62 C57 118.7(3) . .
C61 C62 C72 122.8(3) . .
C57 C62 C72 118.5(3) . .
C64 C63 C68 119.8(4) . .
C64 C63 C60 119.5(4) . .
C68 C63 C60 120.6(4) . .
C65 C64 C63 119.8(4) . .
C65 C64 C69 119.0(4) . .
C63 C64 C69 121.2(4) . .
C66 C65 C64 120.8(4) . .
C66 C65 H65A 119.6 . .
C64 C65 H65A 119.6 . .
C65 C66 C67 120.4(4) . .
C65 C66 H66A 119.8 . .
C67 C66 H66A 119.8 . .
C66 C67 C68 121.3(4) . .
C66 C67 H67A 119.3 . .
C68 C67 H67A 119.3 . .
C63 C68 C67 117.8(4) . .
C63 C68 C70 121.3(4) . .
C67 C68 C70 120.9(4) . .
C64 C69 H69A 109.5 . .
C64 C69 H69B 109.5 . .
H69A C69 H69B 109.5 . .
C64 C69 H69C 109.5 . .
H69A C69 H69C 109.5 . .
H69B C69 H69C 109.5 . .
C68 C70 H70A 109.5 . .
C68 C70 H70B 109.5 . .
H70A C70 H70B 109.5 . .
C68 C70 H70C 109.5 . .
H70A C70 H70C 109.5 . .
H70B C70 H70C 109.5 . .
C72 C71 C76 121.9(3) . .
C72 C71 H71A 119.0 . .
C76 C71 H71A 119.0 . .
C71 C72 C73 118.3(3) . .
C71 C72 C62 120.5(3) . .
C73 C72 C62 121.2(3) . .
C72 C73 C74 121.3(3) . .
C72 C73 H73A 119.3 . .
C74 C73 H73A 119.3 . .
C75 C74 C73 118.7(3) . .
C75 C74 C77 120.6(3) . .
C73 C74 C77 120.6(3) . .
C76 C75 C74 121.4(3) . .
C76 C75 H75A 119.3 . .
C74 C75 H75A 119.3 . .
C75 C76 C71 118.3(3) . .
C75 C76 C44 122.0(3) . 7_665
C71 C76 C44 119.7(3) . 7_665
C82 C77 C78 120.7(4) . .
C82 C77 C74 120.9(4) . .
C78 C77 C74 118.4(3) . .
C79 C78 C77 119.6(4) . .
C79 C78 C83 119.6(4) . .
C77 C78 C83 120.7(4) . .
C78 C79 C80 119.9(5) . .
C78 C79 H79A 120.0 . .
C80 C79 H79A 120.0 . .
C81 C80 C79 120.3(4) . .
C81 C80 H80A 119.9 . .
C79 C80 H80A 119.9 . .
C80 C81 C82 121.1(5) . .
C80 C81 H81A 119.4 . .
C82 C81 H81A 119.4 . .
C81 C82 C77 118.3(4) . .
C81 C82 C84 120.9(4) . .
C77 C82 C84 120.8(4) . .
C78 C83 H83A 109.5 . .
C78 C83 H83B 109.5 . .
H83A C83 H83B 109.5 . .
C78 C83 H83C 109.5 . .
H83A C83 H83C 109.5 . .
H83B C83 H83C 109.5 . .
C82 C84 H84A 109.5 . .
C82 C84 H84B 109.5 . .
H84A C84 H84B 109.5 . .
C82 C84 H84C 109.5 . .
H84A C84 H84C 109.5 . .
H84B C84 H84C 109.5 . .

loop_
_geom_bond_atom_site_label_1
_geom_bond_atom_site_label_2
_geom_bond_distance
_geom_bond_site_symmetry_2
C1A Cl2A 1.754(6) .
C1A Cl1A 1.755(5) .
C1A Cl3A 1.756(6) .
C1A H1AA 1.0000 .
C1B Cl3B 1.729(8) .
C1B Cl1B 1.771(8) .
C1B Cl2B 1.780(8) .
C1B H1BA 1.0000 .
C1D Cl1D 1.718(19) .
C1D Cl3D 1.737(18) .
C1D Cl2D 1.760(19) .
C1D H1DA 1.0000 .
C1C Cl1C 1.654(17) .
C1C Cl2C 1.680(15) .
C1C Cl3C 1.829(16) .
C1C H1CA 1.0000 .
Cl1C Cl3C 0.221(19) 2_756
Cl3C Cl1C 0.221(19) 2_756
C1 C6 1.396(5) .
C1 C2 1.398(5) .
C1 H1A 0.9500 .
C2 C3 1.403(5) .
C2 C34 1.490(5) 5_777
C3 C4 1.390(5) .
C3 H3A 0.9500 .
C4 C5 1.395(5) .
C4 C7 1.501(5) .
C5 C6 1.391(5) .
C5 H5A 0.9500 .
C6 C16 1.494(5) .
C7 C8 1.398(6) .
C7 C12 1.401(6) .
C8 C9 1.400(6) .
C8 C13 1.500(6) .
C9 C10 1.394(7) .
C9 H9A 0.9500 .
C10 C11 1.348(7) .
C10 H10A 0.9500 .
C11 C12 1.400(6) .
C11 H11A 0.9500 .
C12 C14 1.508(7) .
C13 H13A 0.9800 .
C13 H13B 0.9800 .
C13 H13C 0.9800 .
C14 H14A 0.9800 .
C14 H14B 0.9800 .
C14 H14C 0.9800 .
C15 C16 1.392(5) .
C15 C20 1.393(5) .
C15 H15A 0.9500 .
C16 C17 1.392(5) .
C17 C18 1.393(5) .
C17 H17A 0.9500 .
C18 C19 1.388(5) .
C18 C21 1.509(5) .
C19 C20 1.403(5) .
C19 H19A 0.9500 .
C20 C30 1.491(5) .
C21 C26 1.398(6) .
C21 C22 1.399(6) .
C22 C23 1.397(5) .
C22 C27 1.504(6) .
C23 C24 1.387(6) .
C23 H23A 0.9500 .
C24 C25 1.379(6) .
C24 H24A 0.9500 .
C25 C26 1.396(6) .
C25 H25A 0.9500 .
C26 C28 1.505(6) .
C27 H27A 0.9800 .
C27 H27B 0.9800 .
C27 H27C 0.9800 .
C28 H28A 0.9800 .
C28 H28B 0.9800 .
C28 H28C 0.9800 .
C29 C34 1.394(5) .
C29 C30 1.402(5) .
C29 H29A 0.9500 .
C30 C31 1.401(5) .
C31 C32 1.384(5) .
C31 H31A 0.9500 .
C32 C33 1.402(5) .
C32 C35 1.491(5) .
C33 C34 1.394(5) .
C33 H33A 0.9500 .
C34 C2 1.490(5) 5_777
C35 C36 1.392(6) .
C35 C40 1.410(6) .
C36 C37 1.399(6) .
C36 C41 1.500(7) .
C37 C38 1.384(8) .
C37 H37A 0.9500 .
C38 C39 1.375(7) .
C38 H38A 0.9500 .
C39 C40 1.394(6) .
C39 H39A 0.9500 .
C40 C42 1.491(6) .
C41 H41A 0.9800 .
C41 H41B 0.9800 .
C41 H41C 0.9800 .
C42 H42A 0.9800 .
C42 H42B 0.9800 .
C42 H42C 0.9800 .
C43 C44 1.393(5) .
C43 C48 1.395(5) .
C43 H43A 0.9500 .
C44 C45 1.392(5) .
C44 C76 1.489(5) 7_665
C45 C46 1.391(5) .
C45 H45A 0.9500 .
C46 C47 1.394(5) .
C46 C49 1.506(5) .
C47 C48 1.402(5) .
C47 H47A 0.9500 .
C48 C58 1.485(5) .
C49 C54 1.402(6) .
C49 C50 1.407(6) .
C50 C51 1.395(6) .
C50 C55 1.492(7) .
C51 C52 1.376(8) .
C51 H51A 0.9500 .
C52 C53 1.385(9) .
C52 H52A 0.9500 .
C53 C54 1.388(6) .
C53 H53A 0.9500 .
C54 C56 1.498(7) .
C55 H55A 0.9800 .
C55 H55B 0.9800 .
C55 H55C 0.9800 .
C56 H56A 0.9800 .
C56 H56B 0.9800 .
C56 H56C 0.9800 .
C57 C62 1.394(5) .
C57 C58 1.405(5) .
C57 H57A 0.9500 .
C58 C59 1.399(5) .
C59 C60 1.397(5) .
C59 H59A 0.9500 .
C60 C61 1.391(5) .
C60 C63 1.498(5) .
C61 C62 1.389(5) .
C61 H61A 0.9500 .
C62 C72 1.484(5) .
C63 C64 1.400(6) .
C63 C68 1.410(6) .
C64 C65 1.395(6) .
C64 C69 1.496(7) .
C65 C66 1.359(8) .
C65 H65A 0.9500 .
C66 C67 1.371(8) .
C66 H66A 0.9500 .
C67 C68 1.415(6) .
C67 H67A 0.9500 .
C68 C70 1.489(7) .
C69 H69A 0.9800 .
C69 H69B 0.9800 .
C69 H69C 0.9800 .
C70 H70A 0.9800 .
C70 H70B 0.9800 .
C70 H70C 0.9800 .
C71 C72 1.393(5) .
C71 C76 1.393(5) .
C71 H71A 0.9500 .
C72 C73 1.393(5) .
C73 C74 1.397(5) .
C73 H73A 0.9500 .
C74 C75 1.395(5) .
C74 C77 1.487(5) .
C75 C76 1.392(5) .
C75 H75A 0.9500 .
C76 C44 1.489(5) 7_665
C77 C82 1.398(6) .
C77 C78 1.400(6) .
C78 C79 1.385(6) .
C78 C83 1.511(7) .
C79 C80 1.386(9) .
C79 H79A 0.9500 .
C80 C81 1.379(8) .
C80 H80A 0.9500 .
C81 C82 1.393(6) .
C81 H81A 0.9500 .
C82 C84 1.507(7) .
C83 H83A 0.9800 .
C83 H83B 0.9800 .
C83 H83C 0.9800 .
C84 H84A 0.9800 .
C84 H84B 0.9800 .
C84 H84C 0.9800 .

loop_
_geom_torsion_atom_site_label_1
_geom_torsion_atom_site_label_2
_geom_torsion_atom_site_label_3
_geom_torsion_atom_site_label_4
_geom_torsion
_geom_torsion_site_symmetry_1
_geom_torsion_site_symmetry_4
Cl2C C1C Cl1C Cl3C 147(6) . 2_756
Cl3C C1C Cl1C Cl3C -88(6) . 2_756
Cl1C C1C Cl3C Cl1C 166(8) . 2_756
Cl2C C1C Cl3C Cl1C -70(8) . 2_756
C6 C1 C2 C3 -0.4(5) . .
C6 C1 C2 C34 -179.6(3) . 5_777
C1 C2 C3 C4 0.9(5) . .
C34 C2 C3 C4 -180.0(3) 5_777 .
C2 C3 C4 C5 -1.3(6) . .
C2 C3 C4 C7 176.9(4) . .
C3 C4 C5 C6 1.3(6) . .
C7 C4 C5 C6 -177.0(3) . .
C4 C5 C6 C1 -0.8(6) . .
C4 C5 C6 C16 179.2(3) . .
C2 C1 C6 C5 0.4(5) . .
C2 C1 C6 C16 -179.6(3) . .
C3 C4 C7 C8 -75.5(5) . .
C5 C4 C7 C8 102.7(4) . .
C3 C4 C7 C12 105.3(4) . .
C5 C4 C7 C12 -76.5(5) . .
C12 C7 C8 C9 0.5(6) . .
C4 C7 C8 C9 -178.7(3) . .
C12 C7 C8 C13 177.9(4) . .
C4 C7 C8 C13 -1.4(6) . .
C7 C8 C9 C10 -1.6(6) . .
C13 C8 C9 C10 -179.0(4) . .
C8 C9 C10 C11 1.3(6) . .
C9 C10 C11 C12 0.2(7) . .
C10 C11 C12 C7 -1.3(6) . .
C10 C11 C12 C14 176.9(4) . .
C8 C7 C12 C11 0.9(6) . .
C4 C7 C12 C11 -179.9(4) . .
C8 C7 C12 C14 -177.3(4) . .
C4 C7 C12 C14 1.9(6) . .
C20 C15 C16 C17 0.7(6) . .
C20 C15 C16 C6 -179.1(3) . .
C5 C6 C16 C15 -147.2(4) . .
C1 C6 C16 C15 32.8(5) . .
C5 C6 C16 C17 33.0(5) . .
C1 C6 C16 C17 -146.9(4) . .
C15 C16 C17 C18 0.7(6) . .
C6 C16 C17 C18 -179.6(3) . .
C16 C17 C18 C19 -1.4(6) . .
C16 C17 C18 C21 180.0(3) . .
C17 C18 C19 C20 0.8(6) . .
C21 C18 C19 C20 179.3(4) . .
C16 C15 C20 C19 -1.3(5) . .
C16 C15 C20 C30 179.0(3) . .
C18 C19 C20 C15 0.5(6) . .
C18 C19 C20 C30 -179.7(3) . .
C19 C18 C21 C26 -92.4(5) . .
C17 C18 C21 C26 86.2(4) . .
C19 C18 C21 C22 93.1(5) . .
C17 C18 C21 C22 -88.4(4) . .
C26 C21 C22 C23 -1.7(5) . .
C18 C21 C22 C23 172.8(3) . .
C26 C21 C22 C27 179.0(4) . .
C18 C21 C22 C27 -6.5(5) . .
C21 C22 C23 C24 0.6(6) . .
C27 C22 C23 C24 180.0(4) . .
C22 C23 C24 C25 1.2(6) . .
C23 C24 C25 C26 -1.9(6) . .
C24 C25 C26 C21 0.9(5) . .
C24 C25 C26 C28 -179.7(4) . .
C22 C21 C26 C25 0.9(5) . .
C18 C21 C26 C25 -173.5(3) . .
C22 C21 C26 C28 -178.5(4) . .
C18 C21 C26 C28 7.1(5) . .
C34 C29 C30 C31 -1.6(5) . .
C34 C29 C30 C20 176.6(3) . .
C15 C20 C30 C31 141.3(4) . .
C19 C20 C30 C31 -38.4(5) . .
C15 C20 C30 C29 -36.8(5) . .
C19 C20 C30 C29 143.5(4) . .
C29 C30 C31 C32 1.2(5) . .
C20 C30 C31 C32 -177.0(3) . .
C30 C31 C32 C33 -1.0(5) . .
C30 C31 C32 C35 171.3(3) . .
C31 C32 C33 C34 1.2(5) . .
C35 C32 C33 C34 -170.9(3) . .
C32 C33 C34 C29 -1.6(5) . .
C32 C33 C34 C2 176.1(3) . 5_777
C30 C29 C34 C33 1.8(5) . .
C30 C29 C34 C2 -176.0(3) . 5_777
C31 C32 C35 C36 80.7(5) . .
C33 C32 C35 C36 -107.2(4) . .
C31 C32 C35 C40 -97.1(4) . .
C33 C32 C35 C40 75.1(5) . .
C40 C35 C36 C37 1.3(6) . .
C32 C35 C36 C37 -176.4(4) . .
C40 C35 C36 C41 -178.4(4) . .
C32 C35 C36 C41 3.9(6) . .
C35 C36 C37 C38 0.4(7) . .
C41 C36 C37 C38 -179.9(4) . .
C36 C37 C38 C39 -1.1(7) . .
C37 C38 C39 C40 0.1(7) . .
C38 C39 C40 C35 1.5(6) . .
C38 C39 C40 C42 -179.4(4) . .
C36 C35 C40 C39 -2.2(6) . .
C32 C35 C40 C39 175.5(4) . .
C36 C35 C40 C42 178.7(4) . .
C32 C35 C40 C42 -3.5(6) . .
C48 C43 C44 C45 0.9(5) . .
C48 C43 C44 C76 -178.9(3) . 7_665
C43 C44 C45 C46 -0.1(5) . .
C76 C44 C45 C46 179.7(3) 7_665 .
C44 C45 C46 C47 -0.5(5) . .
C44 C45 C46 C49 179.4(3) . .
C45 C46 C47 C48 0.3(5) . .
C49 C46 C47 C48 -179.7(3) . .
C44 C43 C48 C47 -1.1(5) . .
C44 C43 C48 C58 178.7(3) . .
C46 C47 C48 C43 0.5(5) . .
C46 C47 C48 C58 -179.3(3) . .
C45 C46 C49 C54 90.3(4) . .
C47 C46 C49 C54 -89.8(5) . .
C45 C46 C49 C50 -89.7(4) . .
C47 C46 C49 C50 90.3(4) . .
C54 C49 C50 C51 -0.6(6) . .
C46 C49 C50 C51 179.3(4) . .
C54 C49 C50 C55 -178.5(4) . .
C46 C49 C50 C55 1.4(6) . .
C49 C50 C51 C52 0.4(7) . .
C55 C50 C51 C52 178.4(5) . .
C50 C51 C52 C53 -1.0(8) . .
C51 C52 C53 C54 1.8(8) . .
C52 C53 C54 C49 -1.9(7) . .
C52 C53 C54 C56 -179.8(5) . .
C50 C49 C54 C53 1.3(6) . .
C46 C49 C54 C53 -178.6(4) . .
C50 C49 C54 C56 179.2(4) . .
C46 C49 C54 C56 -0.7(6) . .
C62 C57 C58 C59 -0.5(5) . .
C62 C57 C58 C48 178.8(3) . .
C43 C48 C58 C59 145.2(4) . .
C47 C48 C58 C59 -35.0(5) . .
C43 C48 C58 C57 -34.0(5) . .
C47 C48 C58 C57 145.8(4) . .
C57 C58 C59 C60 0.1(5) . .
C48 C58 C59 C60 -179.1(3) . .
C58 C59 C60 C61 0.1(5) . .
C58 C59 C60 C63 178.8(3) . .
C59 C60 C61 C62 0.1(5) . .
C63 C60 C61 C62 -178.6(3) . .
C60 C61 C62 C57 -0.5(5) . .
C60 C61 C62 C72 -179.7(3) . .
C58 C57 C62 C61 0.7(5) . .
C58 C57 C62 C72 179.9(3) . .
C61 C60 C63 C64 -110.5(4) . .
C59 C60 C63 C64 70.9(5) . .
C61 C60 C63 C68 69.1(5) . .
C59 C60 C63 C68 -109.5(4) . .
C68 C63 C64 C65 0.8(6) . .
C60 C63 C64 C65 -179.6(4) . .
C68 C63 C64 C69 -179.2(4) . .
C60 C63 C64 C69 0.4(6) . .
C63 C64 C65 C66 -1.2(6) . .
C69 C64 C65 C66 178.8(5) . .
C64 C65 C66 C67 0.3(7) . .
C65 C66 C67 C68 1.0(7) . .
C64 C63 C68 C67 0.4(6) . .
C60 C63 C68 C67 -179.2(4) . .
C64 C63 C68 C70 -178.1(4) . .
C60 C63 C68 C70 2.3(6) . .
C66 C67 C68 C63 -1.3(7) . .
C66 C67 C68 C70 177.2(5) . .
C76 C71 C72 C73 0.7(5) . .
C76 C71 C72 C62 -178.7(3) . .
C61 C62 C72 C71 -144.2(4) . .
C57 C62 C72 C71 36.6(5) . .
C61 C62 C72 C73 36.5(5) . .
C57 C62 C72 C73 -142.7(4) . .
C71 C72 C73 C74 -0.2(5) . .
C62 C72 C73 C74 179.2(3) . .
C72 C73 C74 C75 0.6(5) . .
C72 C73 C74 C77 -176.2(3) . .
C73 C74 C75 C76 -1.5(5) . .
C77 C74 C75 C76 175.3(3) . .
C74 C75 C76 C71 1.9(5) . .
C74 C75 C76 C44 -177.7(3) . 7_665
C72 C71 C76 C75 -1.5(5) . .
C72 C71 C76 C44 178.1(3) . 7_665
C75 C74 C77 C82 89.0(4) . .
C73 C74 C77 C82 -94.3(4) . .
C75 C74 C77 C78 -93.1(4) . .
C73 C74 C77 C78 83.6(5) . .
C82 C77 C78 C79 -2.3(6) . .
C74 C77 C78 C79 179.8(4) . .
C82 C77 C78 C83 176.0(4) . .
C74 C77 C78 C83 -2.0(5) . .
C77 C78 C79 C80 2.3(6) . .
C83 C78 C79 C80 -176.0(4) . .
C78 C79 C80 C81 -1.1(7) . .
C79 C80 C81 C82 -0.2(7) . .
C80 C81 C82 C77 0.3(6) . .
C80 C81 C82 C84 179.9(4) . .
C78 C77 C82 C81 1.0(6) . .
C74 C77 C82 C81 178.9(4) . .
C78 C77 C82 C84 -178.6(4) . .
C74 C77 C82 C84 -0.7(6) . .
